data_4506603
loop_
_publ_author_name
'Shi, Peng-fei'
'Chen, Zhi'
'Xiong, Gang'
'Shen, Bo'
'Sun, Jing-Zhe'
'Cheng, Peng'
'Zhao, Bin'

_publ_section_title
;
 Structures, Luminescence, and Magnetic Properties of Several
 Three-Dimensional Lanthanide--Organic Frameworks Comprising
 4-Carboxyphenoxy Acetic Acid
;
_journal_issue 11
_journal_name_full 'Crystal Growth &amp; Design'
_journal_page_first 5203
_journal_paper_doi 10.1021/cg300277m
_journal_volume 12
_journal_year 2012
_chemical_formula_sum 'C10 H8 Dy O8'
_chemical_formula_weight 418.66
_chemical_name_systematic
; 
 ? 
;
_space_group_IT_number 14
_symmetry_cell_setting monoclinic
_symmetry_space_group_name_Hall '-P 2ybc'
_symmetry_space_group_name_H-M 'P 1 21/c 1'
_atom_sites_solution_hydrogens constr
_atom_sites_solution_primary direct
_atom_sites_solution_secondary difmap
_audit_creation_method SHELXL-97
_cell_angle_alpha 90.00
_cell_angle_beta 96.025(2)
_cell_angle_gamma 90.00
_cell_formula_units_Z 4
_cell_length_a 7.3567(2)
_cell_length_b 7.0497(2)
_cell_length_c 23.4803(5)
_cell_measurement_temperature 293(2)
_cell_volume 1211.02(5)
_computing_structure_refinement 'SHELXL-97 (Sheldrick, 1997)'
_computing_structure_solution 'SHELXS-97 (Sheldrick, 1990)'
_diffrn_ambient_temperature 293(2)
_diffrn_measured_fraction_theta_full 1.000
_diffrn_measured_fraction_theta_max 1.000
_diffrn_measurement_device_type 'SuperNova, Single source at offset), Eos'
_diffrn_measurement_method '\w scans'
_diffrn_radiation_monochromator graphite
_diffrn_radiation_source 'fine-focus sealed tube'
_diffrn_radiation_type MoK\a
_diffrn_radiation_wavelength 0.71073
_diffrn_reflns_av_R_equivalents 0.0292
_diffrn_reflns_av_sigmaI/netI 0.0462
_diffrn_reflns_limit_h_max 4
_diffrn_reflns_limit_h_min -8
_diffrn_reflns_limit_k_max 8
_diffrn_reflns_limit_k_min -7
_diffrn_reflns_limit_l_max 27
_diffrn_reflns_limit_l_min -27
_diffrn_reflns_number 4273
_diffrn_reflns_theta_full 25.00
_diffrn_reflns_theta_max 25.00
_diffrn_reflns_theta_min 2.78
_exptl_absorpt_coefficient_mu 6.203
_exptl_absorpt_correction_T_max 0.8860
_exptl_absorpt_correction_T_min 0.5759
_exptl_absorpt_correction_type multi-scan
_exptl_crystal_density_diffrn 2.296
_exptl_crystal_density_method 'not measured'
_exptl_crystal_F_000 792
_exptl_crystal_size_max 0.10
_exptl_crystal_size_mid 0.10
_exptl_crystal_size_min 0.02
_refine_diff_density_max 2.730
_refine_diff_density_min -2.093
_refine_diff_density_rms 0.265
_refine_ls_extinction_method none
_refine_ls_goodness_of_fit_ref 1.026
_refine_ls_hydrogen_treatment none
_refine_ls_matrix_type full
_refine_ls_number_parameters 166
_refine_ls_number_reflns 2135
_refine_ls_number_restraints 132
_refine_ls_restrained_S_all 0.996
_refine_ls_R_factor_all 0.0685
_refine_ls_R_factor_gt 0.0636
_refine_ls_shift/su_max 0.007
_refine_ls_shift/su_mean 0.001
_refine_ls_structure_factor_coef Fsqd
_refine_ls_weighting_details 'calc w=1/[\s^2^(Fo^2^)+(0.0000P)^2^+160.0000P] where P=(Fo^2^+2Fc^2^)/3'
_refine_ls_weighting_scheme calc
_refine_ls_wR_factor_gt 0.1603
_refine_ls_wR_factor_ref 0.1624
_reflns_number_gt 1984
_reflns_number_total 2135
_reflns_threshold_expression >2sigma(I)
_cod_data_source_file cg300277m_si_002.cif
_cod_data_source_block 4a
_cod_original_sg_symbol_H-M P21/c
_cod_database_code 4506603

loop_
_symmetry_equiv_pos_as_xyz
'x, y, z'
'-x, y+1/2, -z+1/2'
'-x, -y, -z'
'x, -y-1/2, z-1/2'

loop_
_atom_site_label
_atom_site_type_symbol
_atom_site_fract_x
_atom_site_fract_y
_atom_site_fract_z
_atom_site_U_iso_or_equiv
_atom_site_adp_type
_atom_site_occupancy
_atom_site_symmetry_multiplicity
_atom_site_calc_flag
_atom_site_refinement_flags
Dy1 Dy -0.22560(9) 0.67691(10) -0.00723(3) 0.0071(2) Uani 1 1 d .
C1 C 0.075(2) 0.730(2) 0.0787(6) 0.009(3) Uani 1 1 d U
C2 C 0.210(2) 0.733(3) 0.1320(7) 0.015(3) Uani 1 1 d U
H2A H 0.2071 0.6131 0.1522 0.018 Uiso 1 1 calc R
H2B H 0.3326 0.7541 0.1220 0.018 Uiso 1 1 calc R
C3 C 0.228(3) 0.885(3) 0.2224(8) 0.025(4) Uani 1 1 d U
C4 C 0.371(2) 0.776(3) 0.2458(7) 0.021(4) Uani 1 1 d U
H4 H 0.4291 0.6922 0.2231 0.025 Uiso 1 1 calc R
C5 C 0.427(2) 0.792(3) 0.3046(7) 0.018(3) Uani 1 1 d U
H5 H 0.5268 0.7209 0.3205 0.021 Uiso 1 1 calc R
C6 C 0.337(2) 0.914(3) 0.3402(7) 0.016(3) Uani 1 1 d U
C7 C 0.195(3) 1.020(3) 0.3143(7) 0.024(4) Uani 1 1 d U
H7 H 0.1319 1.1007 0.3367 0.029 Uiso 1 1 calc R
C8 C 0.143(3) 1.012(3) 0.2556(8) 0.028(4) Uani 1 1 d U
H8 H 0.0516 1.0914 0.2389 0.034 Uiso 1 1 calc R
C9 C 0.3941(19) 0.922(2) 0.4028(6) 0.005(3) Uani 1 1 d U
C10 C -0.5505(19) 0.942(2) 0.0210(6) 0.006(3) Uani 1 1 d U
O1 O -0.0573(14) 0.8452(16) 0.0712(4) 0.010(2) Uani 1 1 d U
O2 O 0.0950(14) 0.5986(15) 0.0429(4) 0.008(2) Uani 1 1 d U
O3 O 0.1565(18) 0.882(2) 0.1665(5) 0.027(3) Uani 1 1 d U
O4 O 0.5562(14) 0.8822(16) 0.4194(4) 0.011(2) Uani 1 1 d U
O5 O 0.2739(8) 0.9609(9) 0.4356(3) 0.010(2) Uani 1 1 d U
O6 O -0.0260(8) 0.7770(9) -0.0738(3) 0.014(2) Uani 1 1 d R
O7 O -0.3048(8) 0.9886(9) -0.0360(3) 0.008(2) Uani 1 1 d RU
O8 O -0.4782(13) 0.7846(15) 0.0369(4) 0.008(2) Uani 1 1 d U

loop_
_atom_site_aniso_label
_atom_site_aniso_U_11
_atom_site_aniso_U_22
_atom_site_aniso_U_33
_atom_site_aniso_U_23
_atom_site_aniso_U_13
_atom_site_aniso_U_12
Dy1 0.0049(4) 0.0087(4) 0.0074(4) 0.0011(3) -0.0002(2) 0.0019(3)
C1 0.009(3) 0.009(3) 0.009(3) 0.0004(19) 0.0005(19) 0.0003(19)
C2 0.017(7) 0.017(8) 0.011(7) -0.003(6) -0.002(6) 0.002(6)
C3 0.030(8) 0.027(8) 0.017(7) -0.005(7) -0.005(6) 0.000(7)
C4 0.023(8) 0.020(9) 0.018(8) -0.001(7) -0.004(6) 0.003(7)
C5 0.014(7) 0.022(9) 0.016(7) 0.004(7) -0.004(6) 0.003(7)
C6 0.016(7) 0.018(7) 0.013(7) 0.001(6) -0.004(6) -0.007(6)
C7 0.028(8) 0.026(9) 0.018(8) -0.004(7) -0.001(7) 0.013(7)
C8 0.028(8) 0.030(9) 0.025(8) 0.001(8) -0.008(7) 0.011(8)
C9 0.006(3) 0.005(3) 0.006(3) -0.0001(19) -0.0001(19) -0.0008(19)
C10 0.006(3) 0.005(3) 0.006(3) -0.0008(19) 0.0004(19) -0.0001(19)
O1 0.011(2) 0.010(2) 0.011(2) -0.0001(10) 0.0010(10) -0.0001(10)
O2 0.008(5) 0.003(5) 0.014(5) 0.002(4) 0.003(4) -0.001(4)
O3 0.034(7) 0.030(7) 0.016(6) -0.004(5) -0.006(5) 0.006(6)
O4 0.011(2) 0.011(2) 0.011(2) 0.0001(10) 0.0010(10) 0.0002(10)
O5 0.010(5) 0.004(5) 0.015(5) -0.001(4) 0.003(4) -0.002(4)
O6 0.010(5) 0.016(7) 0.016(6) 0.000(5) 0.003(4) 0.003(5)
O7 0.008(2) 0.007(2) 0.008(2) 0.0001(10) 0.0007(10) 0.0004(10)
O8 0.008(2) 0.008(2) 0.008(2) 0.0001(10) 0.0008(10) 0.0000(10)

loop_
_atom_type_symbol
_atom_type_description
_atom_type_scat_dispersion_real
_atom_type_scat_dispersion_imag
_atom_type_scat_source
C C 0.0033 0.0016 'International Tables Vol C Tables 4.2.6.8 and 6.1.1.4'
H H 0.0000 0.0000 'International Tables Vol C Tables 4.2.6.8 and 6.1.1.4'
Dy Dy -0.1892 4.4098 'International Tables Vol C Tables 4.2.6.8 and 6.1.1.4'
O O 0.0106 0.0060 'International Tables Vol C Tables 4.2.6.8 and 6.1.1.4'

loop_
_geom_angle_atom_site_label_1
_geom_angle_atom_site_label_2
_geom_angle_atom_site_label_3
_geom_angle
_geom_angle_site_symmetry_1
_geom_angle_site_symmetry_3
O4 Dy1 O5 106.2(3) 4_475 2_545
O4 Dy1 O8 82.2(4) 4_475 .
O5 Dy1 O8 72.8(3) 2_545 .
O4 Dy1 O7 79.6(3) 4_475 .
O5 Dy1 O7 140.14(13) 2_545 .
O8 Dy1 O7 69.0(3) . .
O4 Dy1 O2 82.0(4) 4_475 3_565
O5 Dy1 O2 79.4(3) 2_545 3_565
O8 Dy1 O2 142.6(3) . 3_565
O7 Dy1 O2 139.8(3) . 3_565
O4 Dy1 O6 89.5(3) 4_475 .
O5 Dy1 O6 145.9(2) 2_545 .
O8 Dy1 O6 140.5(3) . .
O7 Dy1 O6 71.55(18) . .
O2 Dy1 O6 72.9(3) 3_565 .
O4 Dy1 O1 159.0(4) 4_475 .
O5 Dy1 O1 82.9(3) 2_545 .
O8 Dy1 O1 82.6(3) . .
O7 Dy1 O1 81.5(3) . .
O2 Dy1 O1 118.6(4) 3_565 .
O6 Dy1 O1 93.0(3) . .
O4 Dy1 O2 147.9(4) 4_475 .
O5 Dy1 O2 74.4(3) 2_545 .
O8 Dy1 O2 126.6(3) . .
O7 Dy1 O2 121.1(3) . .
O2 Dy1 O2 66.4(4) 3_565 .
O6 Dy1 O2 76.4(3) . .
O1 Dy1 O2 52.3(3) . .
O2 C1 O1 121.1(13) . .
O2 C1 C2 116.7(13) . .
O1 C1 C2 122.1(14) . .
O3 C2 C1 107.0(13) . .
O3 C2 H2A 110.3 . .
C1 C2 H2A 110.3 . .
O3 C2 H2B 110.3 . .
C1 C2 H2B 110.3 . .
H2A C2 H2B 108.6 . .
O3 C3 C4 125.3(17) . .
O3 C3 C8 113.9(17) . .
C4 C3 C8 120.8(17) . .
C3 C4 C5 119.0(17) . .
C3 C4 H4 120.5 . .
C5 C4 H4 120.5 . .
C4 C5 C6 121.3(16) . .
C4 C5 H5 119.3 . .
C6 C5 H5 119.3 . .
C7 C6 C5 117.0(15) . .
C7 C6 C9 122.7(16) . .
C5 C6 C9 120.4(15) . .
C6 C7 C8 122.2(17) . .
C6 C7 H7 118.9 . .
C8 C7 H7 118.9 . .
C3 C8 C7 119.6(18) . .
C3 C8 H8 120.2 . .
C7 C8 H8 120.2 . .
O4 C9 O5 124.5(13) . .
O4 C9 C6 117.5(13) . .
O5 C9 C6 117.9(12) . .
O7 C10 O8 127.0(13) 3_475 .
O7 C10 C10 116.8(16) 3_475 3_475
O8 C10 C10 116.2(15) . 3_475
C1 O1 Dy1 96.6(9) . .
C1 O2 Dy1 156.2(10) . 3_565
C1 O2 Dy1 89.0(8) . .
Dy1 O2 Dy1 113.6(4) 3_565 .
C3 O3 C2 117.8(14) . .
C9 O4 Dy1 148.9(10) . 4_676
C9 O5 Dy1 139.0(8) . 2
C10 O7 Dy1 118.5(8) 3_475 .
C10 O8 Dy1 118.7(9) . .

loop_
_geom_bond_atom_site_label_1
_geom_bond_atom_site_label_2
_geom_bond_distance
_geom_bond_site_symmetry_2
Dy1 O4 2.267(10) 4_475
Dy1 O5 2.323(6) 2_545
Dy1 O8 2.346(10) .
Dy1 O7 2.354(6) .
Dy1 O2 2.360(10) 3_565
Dy1 O6 2.362(6) .
Dy1 O1 2.419(10) .
Dy1 O2 2.583(10) .
C1 O2 1.266(18) .
C1 O1 1.269(19) .
C1 C2 1.51(2) .
C2 O3 1.41(2) .
C2 H2A 0.9700 .
C2 H2B 0.9700 .
C3 O3 1.36(2) .
C3 C4 1.37(3) .
C3 C8 1.38(3) .
C4 C5 1.41(2) .
C4 H4 0.9300 .
C5 C6 1.41(2) .
C5 H5 0.9300 .
C6 C7 1.38(2) .
C6 C9 1.49(2) .
C7 C8 1.39(2) .
C7 H7 0.9300 .
C8 H8 0.9300 .
C9 O4 1.246(18) .
C9 O5 1.262(15) .
C10 O7 1.257(15) 3_475
C10 O8 1.266(18) .
C10 C10 1.54(3) 3_475
O2 Dy1 2.360(10) 3_565
O4 Dy1 2.267(10) 4_676
O5 Dy1 2.323(6) 2
O7 C10 1.257(15) 3_475

loop_
_geom_torsion_atom_site_label_1
_geom_torsion_atom_site_label_2
_geom_torsion_atom_site_label_3
_geom_torsion_atom_site_label_4
_geom_torsion
_geom_torsion_site_symmetry_1
_geom_torsion_site_symmetry_4
O2 C1 C2 O3 -177.0(13) . .
O1 C1 C2 O3 -1(2) . .
O3 C3 C4 C5 -178.8(18) . .
C8 C3 C4 C5 1(3) . .
C3 C4 C5 C6 2(3) . .
C4 C5 C6 C7 -2(3) . .
C4 C5 C6 C9 177.2(16) . .
C5 C6 C7 C8 -1(3) . .
C9 C6 C7 C8 179.8(18) . .
O3 C3 C8 C7 175.9(18) . .
C4 C3 C8 C7 -4(3) . .
C6 C7 C8 C3 4(3) . .
C7 C6 C9 O4 -153.4(17) . .
C5 C6 C9 O4 27(2) . .
C7 C6 C9 O5 29(2) . .
C5 C6 C9 O5 -150.1(15) . .
O2 C1 O1 Dy1 10.6(15) . .
C2 C1 O1 Dy1 -165.5(13) . .
O4 Dy1 O1 C1 -172.4(10) 4_475 .
O5 Dy1 O1 C1 70.2(9) 2_545 .
O8 Dy1 O1 C1 143.7(9) . .
O7 Dy1 O1 C1 -146.6(9) . .
O2 Dy1 O1 C1 -3.6(10) 3_565 .
O6 Dy1 O1 C1 -75.7(9) . .
O2 Dy1 O1 C1 -5.6(8) . .
O1 C1 O2 Dy1 -172.5(15) . 3_565
C2 C1 O2 Dy1 4(3) . 3_565
O1 C1 O2 Dy1 -9.8(14) . .
C2 C1 O2 Dy1 166.4(13) . .
O4 Dy1 O2 C1 176.7(9) 4_475 .
O5 Dy1 O2 C1 -87.4(8) 2_545 .
O8 Dy1 O2 C1 -33.5(10) . .
O7 Dy1 O2 C1 52.3(9) . .
O2 Dy1 O2 C1 -172.5(11) 3_565 .
O6 Dy1 O2 C1 110.5(9) . .
O1 Dy1 O2 C1 5.6(8) . .
O4 Dy1 O2 Dy1 -10.8(9) 4_475 3_565
O5 Dy1 O2 Dy1 85.0(4) 2_545 3_565
O8 Dy1 O2 Dy1 139.0(4) . 3_565
O7 Dy1 O2 Dy1 -135.3(3) . 3_565
O2 Dy1 O2 Dy1 0.0 3_565 3_565
O6 Dy1 O2 Dy1 -77.1(4) . 3_565
O1 Dy1 O2 Dy1 178.0(6) . 3_565
C4 C3 O3 C2 12(3) . .
C8 C3 O3 C2 -168.0(17) . .
C1 C2 O3 C3 164.3(15) . .
O5 C9 O4 Dy1 6(3) . 4_676
C6 C9 O4 Dy1 -171.4(14) . 4_676
O4 C9 O5 Dy1 57(2) . 2
C6 C9 O5 Dy1 -125.7(12) . 2
O4 Dy1 O7 C10 77.9(9) 4_475 3_475
O5 Dy1 O7 C10 -25.0(8) 2_545 3_475
O8 Dy1 O7 C10 -7.7(9) . 3_475
O2 Dy1 O7 C10 142.0(9) 3_565 3_475
O6 Dy1 O7 C10 170.9(8) . 3_475
O1 Dy1 O7 C10 -93.0(9) . 3_475
O2 Dy1 O7 C10 -128.6(8) . 3_475
O7 C10 O8 Dy1 172.9(10) 3_475 .
C10 C10 O8 Dy1 -7(2) 3_475 .
O4 Dy1 O8 C10 -74.0(10) 4_475 .
O5 Dy1 O8 C10 176.3(10) 2_545 .
O7 Dy1 O8 C10 7.8(9) . .
O2 Dy1 O8 C10 -139.8(10) 3_565 .
O6 Dy1 O8 C10 5.7(12) . .
O1 Dy1 O8 C10 91.5(10) . .
O2 Dy1 O8 C10 121.7(9) . .
